data_2020884
loop_
_publ_author_name
'Allan, Pamela'
'Arlin, Jean-Baptiste'
'Kennedy, Alan R.'
'Walls, Aiden'

_publ_section_title
;
 Mixed Ca/Sr salt forms of salicylic acid: tuning structure and aqueous
 solubility
;
_journal_coeditor_code EG3233
_journal_issue 2
_journal_name_full 'Acta Crystallographica Section C'
_journal_page_first
;
;
_journal_paper_doi 10.1107/S2053229617018265
_journal_volume 74
_journal_year 2018
_chemical_formula_iupac '[Ca0.96 Sr0.04 (C7 H5 O3)2 (H2 O)2]'
_chemical_formula_moiety 'C14 H14 Ca0.96 O8 Sr0.04'
_chemical_formula_sum 'C14 H14 Ca0.96 O8 Sr0.04'
_chemical_formula_weight 352.27
_chemical_name_systematic <i>catena</i>-Poly[[diaquacalcium(II)/strontium(II)]-bis(\m~2~-2-hydroxybenzoato)]
_space_group_crystal_system monoclinic
_space_group_IT_number 15
_space_group_name_Hall '-C 2yc'
_space_group_name_H-M_alt 'C 1 2/c 1'
_symmetry_space_group_name_Hall '-C 2yc'
_symmetry_space_group_name_H-M 'C 1 2/c 1'
_atom_sites_solution_hydrogens mixed
_audit_creation_method SHELXL-2014/7
_cell_angle_alpha 90
_cell_angle_beta 91.778(4)
_cell_angle_gamma 90
_cell_formula_units_Z 4
_cell_length_a 16.4335(7)
_cell_length_b 11.4974(4)
_cell_length_c 7.6301(3)
_cell_measurement_reflns_used 11617
_cell_measurement_temperature 150(2)
_cell_measurement_theta_max 29.4572
_cell_measurement_theta_min 3.4003
_cell_volume 1440.96(10)
_computing_cell_refinement
;
CrysAlis PRO (Agilent, 2014)
;
_computing_data_collection
;
CrysAlis PRO (Agilent, 2014)
;
_computing_data_reduction
;
CrysAlis PRO (Agilent, 2014)
;
_computing_molecular_graphics
;
Mercury (Macrae <i>et al.</i>,  2008)
;
_computing_publication_material
;
SHELXL2014 (Sheldrick, 2015)
;
_computing_structure_refinement
;
SHELXL2014 (Sheldrick, 2015)
;
_computing_structure_solution
;
SIR92 (Altomare <i>et al.</i>,  1994)
;
_diffrn_ambient_temperature 150(2)
_diffrn_measured_fraction_theta_full 0.999
_diffrn_measured_fraction_theta_max 0.999
_diffrn_measurement_device_type 'Oxford Diffraction Xcalibur E'
_diffrn_measurement_method 'omega scans'
_diffrn_radiation_type MoK\a
_diffrn_radiation_wavelength 0.71073
_diffrn_reflns_av_R_equivalents 0.0363
_diffrn_reflns_limit_h_max 21
_diffrn_reflns_limit_h_min -21
_diffrn_reflns_limit_k_max 14
_diffrn_reflns_limit_k_min -14
_diffrn_reflns_limit_l_max 9
_diffrn_reflns_limit_l_min -9
_diffrn_reflns_number 16338
_diffrn_reflns_theta_full 27.000
_diffrn_reflns_theta_max 27.485
_diffrn_reflns_theta_min 3.407
_diffrn_standards_interval_count 0
_diffrn_standards_interval_time 0
_diffrn_standards_number 0
_exptl_absorpt_coefficient_mu 0.612
_exptl_absorpt_correction_T_max 1.00000
_exptl_absorpt_correction_T_min 0.81759
_exptl_absorpt_correction_type multi-scan
_exptl_absorpt_process_details
;
(CrysAlis PRO; Oxford Diffraction, 2010)
;
_exptl_crystal_colour colourless
_exptl_crystal_density_diffrn 1.624
_exptl_crystal_description prism
_exptl_crystal_F_000 731
_exptl_crystal_size_max 0.30
_exptl_crystal_size_mid 0.22
_exptl_crystal_size_min 0.08
_refine_diff_density_max 0.288
_refine_diff_density_min -0.207
_refine_ls_extinction_method none
_refine_ls_goodness_of_fit_ref 1.068
_refine_ls_hydrogen_treatment mixed
_refine_ls_matrix_type full
_refine_ls_number_parameters 118
_refine_ls_number_reflns 1640
_refine_ls_number_restraints 0
_refine_ls_restrained_S_all 1.068
_refine_ls_R_factor_all 0.0220
_refine_ls_R_factor_gt 0.0211
_refine_ls_shift/su_max 0.000
_refine_ls_shift/su_mean 0.000
_refine_ls_structure_factor_coef Fsqd
_refine_ls_weighting_details 'w=1/[\s^2^(Fo^2^)+(0.0272P)^2^+0.9927P] where P=(Fo^2^+2Fc^2^)/3'
_refine_ls_weighting_scheme calc
_refine_ls_wR_factor_gt 0.0545
_refine_ls_wR_factor_ref 0.0551
_reflns_number_gt 1582
_reflns_number_total 1640
_reflns_threshold_expression 'I > 2\s(I)'
_cod_data_source_file eg3233sup1.cif
_cod_data_source_block CaSr9010
_cod_database_code 2020884
_shelx_space_group_comment
;
The symmetry employed for this shelxl refinement is uniquely defined
by the following loop, which should always be used as a source of
symmetry information in preference to the above space-group names.
They are only intended as comments.
;

loop_
_space_group_symop_operation_xyz
'x, y, z'
'-x, y, -z+1/2'
'x+1/2, y+1/2, z'
'-x+1/2, y+1/2, -z+1/2'
'-x, -y, -z'
'x, -y, z-1/2'
'-x+1/2, -y+1/2, -z'
'x+1/2, -y+1/2, z-1/2'

loop_
_atom_site_type_symbol
_atom_site_label
_atom_site_fract_x
_atom_site_fract_y
_atom_site_fract_z
_atom_site_U_iso_or_equiv
_atom_site_adp_type
_atom_site_calc_flag
_atom_site_occupancy
Sr Sr1 0.5000 0.44977(2) -0.2500 0.01035(10) Uani d 0.041(2)
Ca Ca1 0.5000 0.44977(2) -0.2500 0.01035(10) Uani d 0.959(2)
O O1 0.25621(5) 0.25393(7) 0.26840(10) 0.01890(18) Uani d 1
O O2 0.37837(4) 0.40042(6) 0.26872(9) 0.01685(18) Uani d 1
O O3 0.45479(4) 0.39796(6) 0.03611(10) 0.01647(17) Uani d 1
O O1W 0.39881(5) 0.32319(7) -0.37328(11) 0.02102(19) Uani d 1
C C1 0.30173(6) 0.18873(9) 0.15848(13) 0.0145(2) Uani d 1
C C2 0.27303(7) 0.07831(9) 0.11382(14) 0.0187(2) Uani d 1
H H2 0.2222 0.0520 0.1548 0.022 Uiso calc 1
C C3 0.31912(7) 0.00729(9) 0.00925(15) 0.0216(2) Uani d 1
H H3 0.3002 -0.0687 -0.0189 0.026 Uiso calc 1
C C4 0.39272(7) 0.04548(9) -0.05531(15) 0.0215(2) Uani d 1
H H4 0.4243 -0.0044 -0.1255 0.026 Uiso calc 1
C C5 0.41952(7) 0.15686(9) -0.01624(14) 0.0176(2) Uani d 1
H H5 0.4690 0.1840 -0.0627 0.021 Uiso calc 1
C C6 0.37455(6) 0.23004(8) 0.09104(13) 0.0136(2) Uani d 1
C C7 0.40399(6) 0.34951(8) 0.13303(13) 0.0129(2) Uani d 1
H H1O 0.2824(11) 0.3190(16) 0.286(2) 0.042(5) Uiso d 1
H H1W 0.3548(11) 0.2929(15) -0.334(2) 0.044(5) Uiso d 1
H H2W 0.3914(10) 0.3352(14) -0.483(2) 0.037(4) Uiso d 1

loop_
_atom_site_aniso_label
_atom_site_aniso_U_11
_atom_site_aniso_U_22
_atom_site_aniso_U_33
_atom_site_aniso_U_12
_atom_site_aniso_U_13
_atom_site_aniso_U_23
Sr1 0.01016(15) 0.01078(14) 0.01022(15) 0.000 0.00204(9) 0.000
Ca1 0.01016(15) 0.01078(14) 0.01022(15) 0.000 0.00204(9) 0.000
O1 0.0163(4) 0.0196(4) 0.0212(4) -0.0039(3) 0.0068(3) -0.0021(3)
O2 0.0179(4) 0.0163(4) 0.0165(4) -0.0021(3) 0.0038(3) -0.0025(3)
O3 0.0163(4) 0.0154(4) 0.0180(4) -0.0034(3) 0.0046(3) 0.0007(3)
O1W 0.0187(4) 0.0272(4) 0.0173(4) -0.0072(3) 0.0031(3) 0.0015(3)
C1 0.0151(5) 0.0161(5) 0.0124(4) -0.0009(4) -0.0004(4) 0.0020(4)
C2 0.0205(5) 0.0183(5) 0.0172(5) -0.0071(4) -0.0006(4) 0.0027(4)
C3 0.0317(6) 0.0147(5) 0.0183(5) -0.0062(4) -0.0022(4) -0.0002(4)
C4 0.0278(6) 0.0169(5) 0.0201(5) 0.0023(4) 0.0025(4) -0.0036(4)
C5 0.0179(5) 0.0180(5) 0.0171(5) -0.0002(4) 0.0024(4) 0.0001(4)
C6 0.0144(5) 0.0131(4) 0.0131(4) -0.0013(4) -0.0002(4) 0.0009(4)
C7 0.0110(4) 0.0134(4) 0.0142(4) 0.0004(3) -0.0004(3) 0.0012(3)

loop_
_atom_type_symbol
_atom_type_description
_atom_type_scat_dispersion_real
_atom_type_scat_dispersion_imag
_atom_type_scat_source
Sr Sr -1.5307 3.2498 'International Tables Vol C Tables 4.2.6.8 and 6.1.1.4'
Ca Ca 0.2262 0.3064 'International Tables Vol C Tables 4.2.6.8 and 6.1.1.4'
O O 0.0106 0.0060 'International Tables Vol C Tables 4.2.6.8 and 6.1.1.4'
C C 0.0033 0.0016 'International Tables Vol C Tables 4.2.6.8 and 6.1.1.4'
H H 0.0000 0.0000 'International Tables Vol C Tables 4.2.6.8 and 6.1.1.4'

loop_
_geom_angle_atom_site_label_1
_geom_angle_atom_site_label_2
_geom_angle_atom_site_label_3
_geom_angle_site_symmetry_1
_geom_angle_site_symmetry_3
_geom_angle
O1W Sr1 O1W 2_654 . 104.66(4)
O1W Sr1 O3 2_654 2_654 88.60(3)
O1W Sr1 O3 . 2_654 73.82(3)
O1W Sr1 O3 2_654 . 73.82(3)
O1W Sr1 O3 . . 88.60(3)
O3 Sr1 O3 2_654 . 151.29(4)
O1W Sr1 O3 2_654 5_665 88.87(3)
O1W Sr1 O3 . 5_665 151.49(3)
O3 Sr1 O3 2_654 5_665 132.47(3)
O3 Sr1 O3 . 5_665 70.93(3)
O1W Sr1 O3 2_654 6_565 151.49(3)
O1W Sr1 O3 . 6_565 88.87(3)
O3 Sr1 O3 2_654 6_565 70.93(3)
O3 Sr1 O3 . 6_565 132.47(3)
O3 Sr1 O3 5_665 6_565 90.69(4)
O1W Sr1 O2 2_654 5_665 84.25(3)
O1W Sr1 O2 . 5_665 153.63(3)
O3 Sr1 O2 2_654 5_665 81.77(2)
O3 Sr1 O2 . 5_665 117.77(2)
O3 Sr1 O2 5_665 5_665 50.76(2)
O3 Sr1 O2 6_565 5_665 73.59(2)
O1W Sr1 O2 2_654 6_565 153.63(3)
O1W Sr1 O2 . 6_565 84.25(3)
O3 Sr1 O2 2_654 6_565 117.76(2)
O3 Sr1 O2 . 6_565 81.77(2)
O3 Sr1 O2 5_665 6_565 73.59(2)
O3 Sr1 O2 6_565 6_565 50.76(2)
O2 Sr1 O2 5_665 6_565 98.76(3)
O1W Sr1 C7 2_654 5_665 89.90(3)
O1W Sr1 C7 . 5_665 165.45(3)
O3 Sr1 C7 2_654 5_665 107.12(3)
O3 Sr1 C7 . 5_665 95.60(3)
O3 Sr1 C7 5_665 5_665 25.43(3)
O3 Sr1 C7 6_565 5_665 78.00(3)
O2 Sr1 C7 5_665 5_665 25.83(2)
O2 Sr1 C7 6_565 5_665 82.58(3)
O1W Sr1 C7 2_654 6_565 165.45(3)
O1W Sr1 C7 . 6_565 89.90(3)
O3 Sr1 C7 2_654 6_565 95.60(3)
O3 Sr1 C7 . 6_565 107.12(3)
O3 Sr1 C7 5_665 6_565 78.00(3)
O3 Sr1 C7 6_565 6_565 25.43(3)
O2 Sr1 C7 5_665 6_565 82.58(3)
O2 Sr1 C7 6_565 6_565 25.83(2)
C7 Sr1 C7 5_665 6_565 75.55(4)
O1W Sr1 Sr1 2_654 5_665 79.62(2)
O1W Sr1 Sr1 . 5_665 122.30(2)
O3 Sr1 Sr1 2_654 5_665 161.918(18)
O3 Sr1 Sr1 . 5_665 36.203(17)
O3 Sr1 Sr1 5_665 5_665 34.729(16)
O3 Sr1 Sr1 6_565 5_665 114.49(2)
O2 Sr1 Sr1 5_665 5_665 83.423(17)
O2 Sr1 Sr1 6_565 5_665 74.766(17)
C7 Sr1 Sr1 5_665 5_665 59.63(2)
C7 Sr1 Sr1 6_565 5_665 92.72(2)
O1W Sr1 Ca1 2_654 5_665 79.62(2)
O1W Sr1 Ca1 . 5_665 122.30(2)
O3 Sr1 Ca1 2_654 5_665 161.918(18)
O3 Sr1 Ca1 . 5_665 36.203(17)
O3 Sr1 Ca1 5_665 5_665 34.729(16)
O3 Sr1 Ca1 6_565 5_665 114.49(2)
O2 Sr1 Ca1 5_665 5_665 83.423(17)
O2 Sr1 Ca1 6_565 5_665 74.766(17)
C7 Sr1 Ca1 5_665 5_665 59.63(2)
C7 Sr1 Ca1 6_565 5_665 92.72(2)
Sr1 Sr1 Ca1 5_665 5_665 0.000(7)
O1W Sr1 H2W 2_654 . 112.7(3)
O1W Sr1 H2W . . 16.4(4)
O3 Sr1 H2W 2_654 . 61.1(4)
O3 Sr1 H2W . . 104.5(4)
O3 Sr1 H2W 5_665 . 156.3(3)
O3 Sr1 H2W 6_565 . 75.2(3)
O2 Sr1 H2W 5_665 . 137.5(4)
O2 Sr1 H2W 6_565 . 82.7(3)
C7 Sr1 H2W 5_665 . 153.0(4)
C7 Sr1 H2W 6_565 . 81.4(3)
Sr1 Sr1 H2W 5_665 . 136.3(4)
Ca1 Sr1 H2W 5_665 . 136.3(4)
C1 O1 H1O . . 106.9(12)
C7 O2 Ca1 . 5_665 89.20(6)
C7 O2 Sr1 . 5_665 89.20(6)
Ca1 O2 Sr1 5_665 5_665 0.0
C7 O3 Sr1 . . 150.54(7)
C7 O3 Ca1 . 5_665 96.64(6)
Sr1 O3 Ca1 . 5_665 109.1
C7 O3 Sr1 . 5_665 96.64(6)
Sr1 O3 Sr1 . 5_665 109.07(3)
Ca1 O3 Sr1 5_665 5_665 0.0
Sr1 O1W H1W . . 133.8(11)
Sr1 O1W H2W . . 111.4(11)
H1W O1W H2W . . 107.9(15)
O1 C1 C2 . . 117.57(9)
O1 C1 C6 . . 122.02(9)
C2 C1 C6 . . 120.40(10)
C3 C2 C1 . . 119.44(10)
C3 C2 H2 . . 120.3
C1 C2 H2 . . 120.3
C2 C3 C4 . . 121.03(10)
C2 C3 H3 . . 119.5
C4 C3 H3 . . 119.5
C5 C4 C3 . . 119.35(10)
C5 C4 H4 . . 120.3
C3 C4 H4 . . 120.3
C4 C5 C6 . . 120.78(10)
C4 C5 H5 . . 119.6
C6 C5 H5 . . 119.6
C1 C6 C5 . . 118.91(9)
C1 C6 C7 . . 120.66(9)
C5 C6 C7 . . 120.43(9)
O3 C7 O2 . . 121.02(9)
O3 C7 C6 . . 119.87(9)
O2 C7 C6 . . 119.10(9)
O3 C7 Ca1 . 5_665 57.93(5)
O2 C7 Ca1 . 5_665 64.97(5)
C6 C7 Ca1 . 5_665 164.70(7)
O3 C7 Sr1 . 5_665 57.93(5)
O2 C7 Sr1 . 5_665 64.97(5)
C6 C7 Sr1 . 5_665 164.70(7)
Ca1 C7 Sr1 5_665 5_665 0.0

loop_
_geom_bond_atom_site_label_1
_geom_bond_atom_site_label_2
_geom_bond_site_symmetry_2
_geom_bond_distance
Sr1 O1W 2_654 2.3814(8)
Sr1 O1W . 2.3814(8)
Sr1 O3 2_654 2.4027(7)
Sr1 O3 . 2.4027(7)
Sr1 O3 5_665 2.4910(7)
Sr1 O3 6_565 2.4910(7)
Sr1 O2 5_665 2.6458(7)
Sr1 O2 6_565 2.6458(7)
Sr1 C7 5_665 2.9198(10)
Sr1 C7 6_565 2.9198(10)
Sr1 Sr1 5_665 3.9861(2)
Sr1 Ca1 5_665 3.9861(2)
Sr1 H2W . 2.807(17)
O1 C1 . 1.3652(12)
O1 H1O . 0.872(18)
O2 C7 . 1.2724(12)
O2 Ca1 5_665 2.6458(7)
O2 Sr1 5_665 2.6458(7)
O3 C7 . 1.2620(12)
O3 Ca1 5_665 2.4910(7)
O3 Sr1 5_665 2.4910(7)
O1W H1W . 0.864(19)
O1W H2W . 0.853(18)
C1 C2 . 1.3929(14)
C1 C6 . 1.4002(14)
C2 C3 . 1.3838(16)
C2 H2 . 0.9500
C3 C4 . 1.3911(17)
C3 H3 . 0.9500
C4 C5 . 1.3836(15)
C4 H4 . 0.9500
C5 C6 . 1.4007(14)
C5 H5 . 0.9500
C6 C7 . 1.4878(13)
C7 Ca1 5_665 2.9197(10)
C7 Sr1 5_665 2.9197(10)

loop_
_geom_hbond_atom_site_label_D
_geom_hbond_atom_site_label_H
_geom_hbond_atom_site_label_A
_geom_hbond_site_symmetry_A
_geom_hbond_distance_DH
_geom_hbond_distance_HA
_geom_hbond_distance_DA
_geom_hbond_angle_DHA
O1 H1O O2 . 0.872(18) 1.842(19) 2.6204(10) 147.6(16)
O1W H1W O1 7 0.864(19) 1.981(19) 2.8361(11) 169.8(16)
O1W H2W O2 1_554 0.853(18) 2.043(18) 2.8820(11) 167.6(15)

loop_
_geom_torsion_atom_site_label_1
_geom_torsion_atom_site_label_2
_geom_torsion_atom_site_label_3
_geom_torsion_atom_site_label_4
_geom_torsion_site_symmetry_1
_geom_torsion_site_symmetry_4
_geom_torsion
O1 C1 C2 C3 . . -177.05(9)
C6 C1 C2 C3 . . 3.26(15)
C1 C2 C3 C4 . . -1.53(16)
C2 C3 C4 C5 . . -0.95(17)
C3 C4 C5 C6 . . 1.72(17)
O1 C1 C6 C5 . . 177.84(9)
C2 C1 C6 C5 . . -2.49(15)
O1 C1 C6 C7 . . -1.91(14)
C2 C1 C6 C7 . . 177.76(9)
C4 C5 C6 C1 . . -0.02(15)
C4 C5 C6 C7 . . 179.73(10)
Sr1 O3 C7 O2 . . -134.61(11)
Ca1 O3 C7 O2 5_665 . 16.41(10)
Sr1 O3 C7 O2 5_665 . 16.41(10)
Sr1 O3 C7 C6 . . 46.66(18)
Ca1 O3 C7 C6 5_665 . -162.32(7)
Sr1 O3 C7 C6 5_665 . -162.32(7)
Sr1 O3 C7 Ca1 . 5_665 -151.02(14)
Sr1 O3 C7 Ca1 5_665 5_665 0.0
Sr1 O3 C7 Sr1 . 5_665 -151.02(14)
Ca1 O3 C7 Sr1 5_665 5_665 0.0
Ca1 O2 C7 O3 5_665 . -15.32(9)
Sr1 O2 C7 O3 5_665 . -15.32(9)
Ca1 O2 C7 C6 5_665 . 163.42(8)
Sr1 O2 C7 C6 5_665 . 163.42(8)
Sr1 O2 C7 Ca1 5_665 5_665 0.0
Ca1 O2 C7 Sr1 5_665 5_665 0.0
C1 C6 C7 O3 . . -159.70(9)
C5 C6 C7 O3 . . 20.55(14)
C1 C6 C7 O2 . . 21.55(14)
C5 C6 C7 O2 . . -158.20(10)
C1 C6 C7 Ca1 . 5_665 123.1(2)
C5 C6 C7 Ca1 . 5_665 -56.7(3)
C1 C6 C7 Sr1 . 5_665 123.1(2)
C5 C6 C7 Sr1 . 5_665 -56.7(3)

_cod_database_fobs_code 2020884
